data_4020638
loop_
_publ_author_name
'Peruncheralathan, S.'
'Yadav, A. K.'
'Ila, H.'
'Junjappa, H.'

_publ_section_title
;
 Highly Regioselective Synthesis of
 1-Aryl-3 (or 5)-alkyl/aryl-5 (or 3)-(N-cycloamino)pyrazoles
;
_journal_coden_ASTM JOCEAH
_journal_issue 23
_journal_name_full 'Journal of Organic Chemistry'
_journal_page_first 9644
_journal_page_last 9647
_journal_paper_doi 10.1021/jo051478u
_journal_volume 70
_journal_year 2005
_chemical_formula_sum 'C21 H23 N3 O'
_chemical_formula_weight 333.42
_space_group_IT_number 14
_symmetry_cell_setting monoclinic
_symmetry_space_group_name_Hall '-P 2ybc'
_symmetry_space_group_name_H-M 'P 1 21/c 1'
_cell_angle_alpha 90.00
_cell_angle_beta 98.940(2)
_cell_angle_gamma 90.00
_cell_formula_units_Z 4
_cell_length_a 8.6015(7)
_cell_length_b 19.6864(17)
_cell_length_c 10.4409(9)
_cell_measurement_temperature 100(2)
_cell_volume 1746.5(3)
_diffrn_ambient_temperature 100(2)
_exptl_crystal_density_diffrn 1.268
_cod_depositor_comments
;
The following automatic conversions were performed:
'_symmetry_cell_setting' value 'Monoclinic' changed to 'monoclinic'
according to '/home/saulius/struct/CIF-dictionaries/cif_core.dic'
dictionary named 'cif_core.dic' version 2.4.1 from 2010-06-29.

Automatic conversion script
Id: cif_fix_enum 1527 2010-12-29 10:47:43Z saulius 
;
_cod_original_sg_symbol_H-M 'P 21/c'
_cod_database_code 4020638

loop_
_symmetry_equiv_pos_as_xyz
'x, y, z'
'-x, y+1/2, -z+1/2'
'-x, -y, -z'
'x, -y-1/2, z-1/2'

loop_
_atom_site_label
_atom_site_type_symbol
_atom_site_fract_x
_atom_site_fract_y
_atom_site_fract_z
_atom_site_U_iso_or_equiv
_atom_site_adp_type
_atom_site_occupancy
_atom_site_symmetry_multiplicity
_atom_site_calc_flag
_atom_site_refinement_flags
_atom_site_disorder_assembly
_atom_site_disorder_group
C9 C 0.40141(19) 0.54785(7) 0.36689(15) 0.0223(3) Uani 1 1 d . . .
H20 H 0.4747 0.5114 0.3773 0.027 Uiso 1 1 calc R . .
N3 N 0.22873(14) 0.55614(6) -0.02595(11) 0.0161(3) Uani 1 1 d . . .
N2 N 0.26752(14) 0.42749(6) 0.22088(11) 0.0180(3) Uani 1 1 d . . .
O1 O 0.23004(13) 0.10311(5) 0.15280(10) 0.0231(3) Uani 1 1 d . . .
N1 N 0.26267(14) 0.49303(6) 0.17432(11) 0.0171(3) Uani 1 1 d . . .
C1 C 0.23268(16) 0.38905(7) 0.11468(13) 0.0162(3) Uani 1 1 d . . .
C12 C 0.30531(18) 0.20994(8) 0.23903(14) 0.0203(3) Uani 1 1 d . . .
H5 H 0.3593 0.1874 0.3134 0.024 Uiso 1 1 calc R . .
C19 C 0.36330(18) 0.66264(7) -0.06187(14) 0.0214(3) Uani 1 1 d . . .
H6A H 0.4657 0.6866 -0.0468 0.026 Uiso 1 1 calc R . .
H6B H 0.2877 0.6887 -0.0188 0.026 Uiso 1 1 calc R . .
C4 C 0.27959(17) 0.54821(7) 0.26386(14) 0.0174(3) Uani 1 1 d . . .
C16 C 0.17042(18) 0.54864(7) -0.16451(14) 0.0203(3) Uani 1 1 d . . .
H7A H 0.0678 0.5249 -0.1764 0.024 Uiso 1 1 calc R . .
H7B H 0.2452 0.5207 -0.2051 0.024 Uiso 1 1 calc R . .
C20 C 0.38237(17) 0.59190(7) -0.00456(14) 0.0183(3) Uani 1 1 d . . .
H8A H 0.4601 0.5662 -0.0459 0.022 Uiso 1 1 calc R . .
H8B H 0.4219 0.5949 0.0895 0.022 Uiso 1 1 calc R . .
C11 C 0.30588(17) 0.28003(8) 0.23298(14) 0.0192(3) Uani 1 1 d . . .
H9 H 0.3599 0.3052 0.3038 0.023 Uiso 1 1 calc R . .
C14 C 0.14781(18) 0.20530(7) 0.02767(14) 0.0205(3) Uani 1 1 d . . .
H10 H 0.0936 0.1800 -0.0429 0.025 Uiso 1 1 calc R . .
C10 C 0.22823(16) 0.31460(7) 0.12431(13) 0.0155(3) Uani 1 1 d . . .
C3 C 0.23055(16) 0.49483(7) 0.04166(14) 0.0157(3) Uani 1 1 d . . .
C13 C 0.22572(17) 0.17209(7) 0.13637(14) 0.0181(3) Uani 1 1 d . . .
C15 C 0.14973(17) 0.27579(8) 0.02294(14) 0.0198(3) Uani 1 1 d . . .
H13 H 0.0959 0.2982 -0.0516 0.024 Uiso 1 1 calc R . .
C2 C 0.20851(16) 0.42881(7) 0.00094(14) 0.0164(3) Uani 1 1 d . . .
H23 H 0.1824 0.4131 -0.0858 0.020 Uiso 1 1 calc R . .
C6 C 0.18936(19) 0.65492(8) 0.33458(16) 0.0263(4) Uani 1 1 d . . .
H14 H 0.1176 0.6919 0.3233 0.032 Uiso 1 1 calc R . .
C18 C 0.30386(18) 0.65851(8) -0.20683(14) 0.0224(4) Uani 1 1 d . . .
H15A H 0.3841 0.6364 -0.2512 0.027 Uiso 1 1 calc R . .
H15B H 0.2851 0.7048 -0.2428 0.027 Uiso 1 1 calc R . .
C5 C 0.17280(18) 0.60176(8) 0.24627(15) 0.0219(3) Uani 1 1 d . . .
H16 H 0.0897 0.6019 0.1748 0.026 Uiso 1 1 calc R . .
C21 C 0.1520(2) 0.06286(8) 0.04789(15) 0.0269(4) Uani 1 1 d . . .
H17A H 0.0387 0.0720 0.0360 0.040 Uiso 1 1 calc R . .
H17B H 0.1707 0.0146 0.0676 0.040 Uiso 1 1 calc R . .
H17C H 0.1932 0.0744 -0.0318 0.040 Uiso 1 1 calc R . .
C8 C 0.4163(2) 0.60098(8) 0.45518(15) 0.0269(4) Uani 1 1 d . . .
H18 H 0.4993 0.6008 0.5267 0.032 Uiso 1 1 calc R . .
C17 C 0.15122(18) 0.61772(8) -0.23063(15) 0.0223(3) Uani 1 1 d . . .
H19A H 0.0671 0.6434 -0.1972 0.027 Uiso 1 1 calc R . .
H19B H 0.1189 0.6113 -0.3250 0.027 Uiso 1 1 calc R . .
C7 C 0.3100(2) 0.65428(8) 0.43907(15) 0.0272(4) Uani 1 1 d . . .
H21 H 0.3200 0.6905 0.4999 0.033 Uiso 1 1 calc R . .

loop_
_atom_site_aniso_label
_atom_site_aniso_U_11
_atom_site_aniso_U_22
_atom_site_aniso_U_33
_atom_site_aniso_U_23
_atom_site_aniso_U_13
_atom_site_aniso_U_12
C9 0.0298(9) 0.0156(8) 0.0201(8) 0.0014(6) -0.0001(7) 0.0006(6)
N3 0.0153(6) 0.0156(6) 0.0167(6) 0.0021(5) -0.0001(5) -0.0018(5)
N2 0.0215(7) 0.0130(6) 0.0196(7) 0.0019(5) 0.0033(5) -0.0005(5)
O1 0.0339(6) 0.0134(5) 0.0206(6) 0.0001(4) -0.0001(5) -0.0020(4)
N1 0.0213(7) 0.0132(6) 0.0164(7) 0.0002(5) 0.0021(5) -0.0005(5)
C1 0.0142(7) 0.0170(8) 0.0175(7) -0.0008(6) 0.0031(6) -0.0003(5)
C12 0.0218(8) 0.0207(8) 0.0178(8) 0.0038(6) 0.0006(6) -0.0007(6)
C19 0.0238(8) 0.0176(8) 0.0232(8) 0.0009(6) 0.0052(7) -0.0037(6)
C4 0.0220(8) 0.0145(7) 0.0162(7) -0.0008(6) 0.0046(6) -0.0037(6)
C16 0.0218(8) 0.0201(8) 0.0176(8) 0.0016(6) -0.0009(6) -0.0021(6)
C20 0.0167(7) 0.0190(8) 0.0186(8) 0.0005(6) 0.0009(6) -0.0037(6)
C11 0.0214(8) 0.0190(8) 0.0168(8) -0.0015(6) 0.0015(6) -0.0025(6)
C14 0.0254(8) 0.0182(8) 0.0171(8) -0.0018(6) 0.0005(6) -0.0052(6)
C10 0.0160(7) 0.0148(7) 0.0167(7) 0.0006(6) 0.0055(6) -0.0008(5)
C3 0.0131(7) 0.0166(7) 0.0169(7) 0.0005(5) 0.0014(6) -0.0007(5)
C13 0.0220(8) 0.0134(7) 0.0197(8) 0.0011(6) 0.0061(6) -0.0017(6)
C15 0.0221(8) 0.0198(8) 0.0166(7) 0.0021(6) 0.0002(6) -0.0007(6)
C2 0.0149(7) 0.0178(7) 0.0164(7) -0.0025(6) 0.0019(6) -0.0009(5)
C6 0.0305(9) 0.0193(8) 0.0313(9) -0.0003(7) 0.0116(7) 0.0025(6)
C18 0.0251(8) 0.0207(8) 0.0222(8) 0.0040(6) 0.0055(7) -0.0002(6)
C5 0.0205(8) 0.0212(8) 0.0243(8) 0.0003(6) 0.0048(6) 0.0001(6)
C21 0.0436(10) 0.0135(8) 0.0227(9) -0.0023(6) 0.0019(7) -0.0040(7)
C8 0.0384(10) 0.0199(8) 0.0202(8) -0.0017(6) -0.0021(7) -0.0032(7)
C17 0.0236(8) 0.0215(8) 0.0211(8) 0.0046(6) 0.0011(6) 0.0025(6)
C7 0.0441(11) 0.0160(8) 0.0226(9) -0.0040(6) 0.0090(8) -0.0045(7)

loop_
_geom_bond_atom_site_label_1
_geom_bond_atom_site_label_2
_geom_bond_distance
_geom_bond_site_symmetry_2
_geom_bond_publ_flag
C9 C4 1.380(2) . ?
C9 C8 1.387(2) . ?
N3 C3 1.3971(17) . ?
N3 C16 1.4632(18) . ?
N3 C20 1.4833(17) . ?
N2 C1 1.3373(18) . ?
N2 N1 1.3772(15) . ?
O1 C13 1.3686(17) . ?
O1 C21 1.4317(18) . ?
N1 C3 1.3700(18) . ?
N1 C4 1.4258(18) . ?
C1 C2 1.4105(19) . ?
C1 C10 1.4700(19) . ?
C12 C11 1.381(2) . ?
C12 C13 1.394(2) . ?
C19 C20 1.514(2) . ?
C19 C18 1.523(2) . ?
C4 C5 1.392(2) . ?
C16 C17 1.523(2) . ?
C11 C10 1.400(2) . ?
C14 C13 1.389(2) . ?
C14 C15 1.389(2) . ?
C10 C15 1.3921(19) . ?
C3 C2 1.3716(19) . ?
C6 C7 1.384(2) . ?
C6 C5 1.387(2) . ?
C18 C17 1.526(2) . ?
C8 C7 1.384(2) . ?

loop_
_cod_related_entry_id
_cod_related_entry_database
_cod_related_entry_code
1 ChemSpider 9733819
